data_4346612
loop_
_publ_author_name
'Nugent, Joseph W.'
'Reibenspies, Joseph H.'
'Hancock, Robert D.'

_publ_section_title
;
 Controlling the Fluorescence Response of PET Sensors via the Metal-Ion
 \p-Contacting Ability of the Fluorophore: Coumarin, a Weaker \p
 Contacter.
;
_journal_issue 20
_journal_name_full 'Inorganic chemistry'
_journal_page_first 9976
_journal_page_last 9988
_journal_paper_doi 10.1021/acs.inorgchem.5b01766
_journal_volume 54
_journal_year 2015
_chemical_formula_moiety 'C48 H48 Hg N6 O9, 2(N O3)'
_chemical_formula_sum 'C48 H48 Hg N8 O15'
_chemical_formula_weight 1177.53
_space_group_crystal_system monoclinic
_space_group_IT_number 15
_space_group_name_Hall '-C 2yc'
_space_group_name_H-M_alt 'C 1 2/c 1'
_atom_sites_solution_hydrogens mixed
_atom_sites_solution_primary direct
_audit_creation_date 2014-11-11
_audit_creation_method
;
Olex2 1.2
(compiled 2014.09.19 svn.r3010 for OlexSys, GUI svn.r4874)
;
_cell_angle_alpha 90
_cell_angle_beta 98.684(4)
_cell_angle_gamma 90
_cell_formula_units_Z 4
_cell_length_a 12.5438(11)
_cell_length_b 16.7705(14)
_cell_length_c 21.9486(19)
_cell_measurement_reflns_used 9987
_cell_measurement_temperature 150(2)
_cell_measurement_theta_max 28.86
_cell_measurement_theta_min 2.35
_cell_volume 4564.3(7)
_computing_cell_refinement 'APEXII (Bruker, 2013)'
_computing_data_collection 'APEXII (Bruker, 2013)'
_computing_data_reduction 'SAINT v8.34A (Bruker, 2013)'
_computing_molecular_graphics 'Olex2 (Dolomanov et al., 2009)'
_computing_publication_material 'Olex2 (Dolomanov et al., 2009)'
_computing_structure_refinement 'ShelXL (Sheldrick, 2008)'
_computing_structure_solution 'ShelXT (Sheldrick, 2008)'
_diffrn_ambient_temperature 150.0
_diffrn_detector 'CCD area detector'
_diffrn_detector_area_resol_mean 7.9
_diffrn_detector_type 'Bruker APEX2 area detector'
_diffrn_measured_fraction_theta_full 0.995
_diffrn_measured_fraction_theta_max 0.974
_diffrn_measurement_device 'three-circle diffractometer'
_diffrn_measurement_device_type 'Bruker APEX2 area detector'
_diffrn_measurement_method '\f and \w scans'
_diffrn_radiation_monochromator graphite
_diffrn_radiation_probe x-ray
_diffrn_radiation_type MoK\a
_diffrn_radiation_wavelength 0.71073
_diffrn_reflns_av_R_equivalents 0.0567
_diffrn_reflns_av_unetI/netI 0.0286
_diffrn_reflns_Laue_measured_fraction_full 0.995
_diffrn_reflns_Laue_measured_fraction_max 0.974
_diffrn_reflns_limit_h_max 20
_diffrn_reflns_limit_h_min -20
_diffrn_reflns_limit_k_max 27
_diffrn_reflns_limit_k_min -27
_diffrn_reflns_limit_l_max 36
_diffrn_reflns_limit_l_min -36
_diffrn_reflns_number 146039
_diffrn_reflns_point_group_measured_fraction_full 0.995
_diffrn_reflns_point_group_measured_fraction_max 0.974
_diffrn_reflns_theta_full 26.000
_diffrn_reflns_theta_max 35.977
_diffrn_reflns_theta_min 1.877
_diffrn_source 'sealed X-ray tube'
_diffrn_standards_number 0
_exptl_absorpt_coefficient_mu 3.455
_exptl_absorpt_correction_T_max 0.7470
_exptl_absorpt_correction_T_min 0.5205
_exptl_absorpt_correction_type multi-scan
_exptl_absorpt_process_details
'SADABS-2014/4 (Bruker,2014) was used for absorption correction. wR2(int) was 0.0974 before and 0.0577 after correction. The Ratio of minimum to maximum transmission is 0.6968. The \l/2 correction factor is 0.00150.'
_exptl_crystal_colour colourless
_exptl_crystal_colour_primary colourless
_exptl_crystal_density_diffrn 1.714
_exptl_crystal_description block
_exptl_crystal_F_000 2368
_exptl_crystal_size_max 0.276
_exptl_crystal_size_mid 0.106
_exptl_crystal_size_min 0.098
_refine_diff_density_max 1.162
_refine_diff_density_min -1.272
_refine_diff_density_rms 0.101
_refine_ls_extinction_method none
_refine_ls_goodness_of_fit_ref 1.057
_refine_ls_hydrogen_treatment mixed
_refine_ls_matrix_type full
_refine_ls_number_parameters 329
_refine_ls_number_reflns 10518
_refine_ls_number_restraints 0
_refine_ls_restrained_S_all 1.057
_refine_ls_R_factor_all 0.0357
_refine_ls_R_factor_gt 0.0253
_refine_ls_shift/su_max 0.001
_refine_ls_shift/su_mean 0.000
_refine_ls_structure_factor_coef Fsqd
_refine_ls_weighting_details 'w=1/[\s^2^(Fo^2^)+(0.0255P)^2^+3.6404P] where P=(Fo^2^+2Fc^2^)/3'
_refine_ls_weighting_scheme calc
_refine_ls_wR_factor_gt 0.0524
_refine_ls_wR_factor_ref 0.0560
_reflns_Friedel_coverage 0.000
_reflns_number_gt 9134
_reflns_number_total 10518
_reflns_threshold_expression 'I > 2\s(I)'
_cod_data_source_file ic5b01766_si_005.cif
_cod_data_source_block rh116
_cod_database_code 4346612
_shelxl_version_number 2014-3
_shelx_space_group_comment
;
The symmetry employed for this shelxl refinement is uniquely defined
by the following loop, which should always be used as a source of
symmetry information in preference to the above space-group names.
They are only intended as comments.
;
_shelx_estimated_absorpt_t_max 0.728
_shelx_estimated_absorpt_t_min 0.449
_olex2_refinement_description
;
1. Fixed Uiso
 At 1.2 times of:
  All C(H) groups, All C(H,H) groups
 At 1.5 times of:
  All C(H,H,H) groups
2.a Riding coordinates:
 O1W(H1W)
2.b Secondary CH2 refined with riding coordinates:
 C6(H6A,H6B), C7(H7A,H7B), C13(H13A,H13B)
2.c Aromatic/amide H refined with riding coordinates:
 C2(H2), C3(H3), C4(H4), C5(H5), C9(H9), C10(H10), C11(H11), C12(H12),
 C15(H15), C18(H18), C21(H21)
2.d Idealised Me refined as rotating group:
 C23(H23A,H23B,H23C), C24(H24A,H24B,H24C)
;
_olex2_submission_special_instructions 'No special instructions were received'

loop_
_space_group_symop_operation_xyz
'x, y, z'
'-x, y, -z+1/2'
'x+1/2, y+1/2, z'
'-x+1/2, y+1/2, -z+1/2'
'-x, -y, -z'
'x, -y, z-1/2'
'-x+1/2, -y+1/2, -z'
'x+1/2, -y+1/2, z-1/2'

loop_
_atom_site_label
_atom_site_type_symbol
_atom_site_fract_x
_atom_site_fract_y
_atom_site_fract_z
_atom_site_U_iso_or_equiv
_atom_site_adp_type
_atom_site_occupancy
_atom_site_site_symmetry_order
_atom_site_calc_flag
_atom_site_refinement_flags_posn
_atom_site_refinement_flags_adp
_atom_site_refinement_flags_occupancy
Hg1 Hg 0.5000 0.79953(2) 0.2500 0.01952(2) Uani 1 2 d S T P
O1 O 0.33960(9) 0.65884(7) 0.54638(5) 0.0235(2) Uani 1 1 d . . .
O2 O 0.36993(12) 0.77856(8) 0.58782(6) 0.0341(3) Uani 1 1 d . . .
O3 O 0.30330(11) 0.38883(7) 0.47711(6) 0.0324(3) Uani 1 1 d . . .
O4 O 0.41982(12) 0.41478(7) 0.39242(6) 0.0329(3) Uani 1 1 d . . .
O1W O 0.5000 0.65139(13) 0.2500 0.0496(6) Uani 1 2 d S T P
H1W H 0.4606 0.6239 0.2256 0.012(4) Uiso 1 1 d R . .
N1 N 0.52964(12) 0.90680(8) 0.32361(7) 0.0271(3) Uani 1 1 d . . .
N2 N 0.41926(11) 0.76553(8) 0.34582(6) 0.0208(2) Uani 1 1 d . . .
N3 N 0.31279(11) 0.77120(8) 0.22244(6) 0.0221(2) Uani 1 1 d . . .
C1 C 0.46861(13) 0.90666(9) 0.36820(7) 0.0231(3) Uani 1 1 d . . .
C2 C 0.48274(18) 0.96408(11) 0.41426(9) 0.0352(4) Uani 1 1 d . . .
H2 H 0.4403 0.9629 0.4466 0.042 Uiso 1 1 calc R . .
C3 C 0.5594(2) 1.02316(12) 0.41258(10) 0.0413(5) Uani 1 1 d . . .
H3 H 0.5689 1.0634 0.4434 0.050 Uiso 1 1 calc R . .
C4 C 0.62151(17) 1.02341(11) 0.36622(10) 0.0372(4) Uani 1 1 d . . .
H4 H 0.6746 1.0634 0.3644 0.045 Uiso 1 1 calc R . .
C5 C 0.60471(16) 0.96396(11) 0.32239(10) 0.0337(4) Uani 1 1 d . . .
H5 H 0.6476 0.9633 0.2902 0.040 Uiso 1 1 calc R . .
C6 C 0.38102(13) 0.84405(9) 0.36356(7) 0.0235(3) Uani 1 1 d . . .
H6A H 0.3551 0.8393 0.4038 0.028 Uiso 1 1 calc R . .
H6B H 0.3195 0.8611 0.3326 0.028 Uiso 1 1 calc R . .
C7 C 0.32874(13) 0.71125(10) 0.32598(7) 0.0241(3) Uani 1 1 d . . .
H7A H 0.2784 0.7135 0.3566 0.029 Uiso 1 1 calc R . .
H7B H 0.3569 0.6561 0.3259 0.029 Uiso 1 1 calc R . .
C8 C 0.26663(13) 0.72919(10) 0.26299(7) 0.0234(3) Uani 1 1 d . . .
C9 C 0.16416(15) 0.69626(12) 0.24710(9) 0.0354(4) Uani 1 1 d . . .
H9 H 0.1315 0.6676 0.2767 0.043 Uiso 1 1 calc R . .
C10 C 0.11037(16) 0.70582(13) 0.18759(10) 0.0383(4) Uani 1 1 d . . .
H10 H 0.0417 0.6821 0.1755 0.046 Uiso 1 1 calc R . .
C11 C 0.15780(14) 0.75020(11) 0.14618(8) 0.0295(3) Uani 1 1 d . . .
H11 H 0.1222 0.7582 0.1053 0.035 Uiso 1 1 calc R . .
C12 C 0.25806(14) 0.78276(10) 0.16552(8) 0.0258(3) Uani 1 1 d . . .
H12 H 0.2899 0.8148 0.1374 0.031 Uiso 1 1 calc R . .
C13 C 0.49988(12) 0.72887(9) 0.39457(7) 0.0210(3) Uani 1 1 d . . .
H13A H 0.5570 0.7685 0.4083 0.025 Uiso 1 1 calc R . .
H13B H 0.5341 0.6831 0.3766 0.025 Uiso 1 1 calc R . .
C14 C 0.45222(12) 0.70033(9) 0.45015(7) 0.0204(2) Uani 1 1 d . . .
C15 C 0.43943(13) 0.75310(9) 0.49553(7) 0.0238(3) Uani 1 1 d . . .
H15 H 0.4688 0.8051 0.4937 0.029 Uiso 1 1 calc R . .
C16 C 0.38340(13) 0.73389(10) 0.54633(7) 0.0241(3) Uani 1 1 d . . .
C17 C 0.35885(12) 0.60175(9) 0.50386(7) 0.0208(2) Uani 1 1 d . . .
C18 C 0.31865(13) 0.52602(9) 0.51313(7) 0.0235(3) Uani 1 1 d . . .
H18 H 0.2786 0.5162 0.5458 0.028 Uiso 1 1 calc R . .
C19 C 0.33850(14) 0.46521(9) 0.47348(8) 0.0248(3) Uani 1 1 d . . .
C20 C 0.40017(14) 0.47995(9) 0.42580(7) 0.0243(3) Uani 1 1 d . . .
C21 C 0.43639(13) 0.55595(9) 0.41673(7) 0.0224(3) Uani 1 1 d . . .
H21 H 0.4761 0.5658 0.3839 0.027 Uiso 1 1 calc R . .
C22 C 0.41530(12) 0.61945(9) 0.45560(7) 0.0198(2) Uani 1 1 d . . .
C23 C 0.23739(18) 0.37182(11) 0.52313(10) 0.0369(4) Uani 1 1 d . . .
H23A H 0.1737 0.4064 0.5171 0.055 Uiso 1 1 calc GR . .
H23B H 0.2787 0.3815 0.5641 0.055 Uiso 1 1 calc GR . .
H23C H 0.2146 0.3159 0.5199 0.055 Uiso 1 1 calc GR . .
C24 C 0.48160(18) 0.42681(11) 0.34332(9) 0.0348(4) Uani 1 1 d . . .
H24A H 0.4436 0.4642 0.3132 0.052 Uiso 1 1 calc GR . .
H24B H 0.4910 0.3757 0.3231 0.052 Uiso 1 1 calc GR . .
H24C H 0.5524 0.4488 0.3600 0.052 Uiso 1 1 calc GR . .
O5 O 0.29692(17) 0.53164(14) 0.24810(10) 0.0679(6) Uani 1 1 d . . .
O6 O 0.35177(15) 0.58384(11) 0.16866(8) 0.0502(4) Uani 1 1 d . . .
O7 O 0.2222(3) 0.50331(18) 0.15441(15) 0.1099(11) Uani 1 1 d . . .
N4 N 0.28884(15) 0.53787(11) 0.19072(11) 0.0441(4) Uani 1 1 d . . .

loop_
_atom_site_aniso_label
_atom_site_aniso_U_11
_atom_site_aniso_U_22
_atom_site_aniso_U_33
_atom_site_aniso_U_23
_atom_site_aniso_U_13
_atom_site_aniso_U_12
Hg1 0.02228(4) 0.01900(4) 0.01892(4) 0.000 0.00844(2) 0.000
O1 0.0280(5) 0.0208(5) 0.0234(5) -0.0023(4) 0.0091(4) -0.0021(4)
O2 0.0435(7) 0.0306(6) 0.0317(6) -0.0107(5) 0.0169(6) -0.0060(5)
O3 0.0422(7) 0.0207(5) 0.0360(6) -0.0008(5) 0.0116(5) -0.0081(5)
O4 0.0473(8) 0.0209(5) 0.0331(6) -0.0083(5) 0.0146(6) -0.0056(5)
O1W 0.0358(11) 0.0305(10) 0.0786(17) 0.000 -0.0042(11) 0.000
N1 0.0302(7) 0.0211(6) 0.0320(7) -0.0033(5) 0.0109(6) -0.0031(5)
N2 0.0225(6) 0.0199(5) 0.0206(5) 0.0008(4) 0.0058(5) -0.0020(4)
N3 0.0234(6) 0.0229(6) 0.0205(6) 0.0012(5) 0.0054(5) 0.0000(5)
C1 0.0272(7) 0.0192(6) 0.0233(6) -0.0006(5) 0.0049(5) 0.0037(5)
C2 0.0479(11) 0.0284(8) 0.0301(8) -0.0061(7) 0.0086(8) 0.0011(8)
C3 0.0604(13) 0.0254(8) 0.0357(10) -0.0075(7) -0.0009(9) -0.0056(8)
C4 0.0419(10) 0.0227(7) 0.0437(10) 0.0030(7) -0.0037(8) -0.0075(7)
C5 0.0347(9) 0.0244(8) 0.0436(10) 0.0004(7) 0.0107(8) -0.0063(7)
C6 0.0242(7) 0.0249(7) 0.0233(7) -0.0008(5) 0.0091(5) 0.0032(5)
C7 0.0243(7) 0.0287(7) 0.0197(6) 0.0034(5) 0.0041(5) -0.0068(5)
C8 0.0226(7) 0.0250(7) 0.0230(7) 0.0019(5) 0.0049(5) -0.0017(5)
C9 0.0257(8) 0.0464(11) 0.0334(9) 0.0113(8) 0.0018(7) -0.0076(7)
C10 0.0276(8) 0.0465(11) 0.0381(10) 0.0055(8) -0.0040(7) -0.0062(8)
C11 0.0281(8) 0.0324(8) 0.0266(7) 0.0010(6) -0.0006(6) 0.0057(6)
C12 0.0277(7) 0.0280(7) 0.0223(7) 0.0027(5) 0.0059(6) 0.0049(6)
C13 0.0214(6) 0.0212(6) 0.0211(6) 0.0001(5) 0.0058(5) -0.0020(5)
C14 0.0226(6) 0.0201(6) 0.0185(6) 0.0002(5) 0.0036(5) -0.0013(5)
C15 0.0282(7) 0.0209(6) 0.0228(7) -0.0022(5) 0.0059(6) -0.0040(5)
C16 0.0264(7) 0.0235(7) 0.0231(7) -0.0035(5) 0.0060(6) -0.0020(6)
C17 0.0236(6) 0.0197(6) 0.0193(6) -0.0009(5) 0.0041(5) -0.0004(5)
C18 0.0262(7) 0.0223(6) 0.0227(6) 0.0011(5) 0.0058(5) -0.0031(5)
C19 0.0282(7) 0.0195(6) 0.0261(7) 0.0006(5) 0.0025(6) -0.0044(5)
C20 0.0293(7) 0.0211(6) 0.0223(7) -0.0030(5) 0.0030(6) -0.0018(5)
C21 0.0263(7) 0.0205(6) 0.0205(6) -0.0012(5) 0.0044(5) -0.0013(5)
C22 0.0218(6) 0.0188(6) 0.0188(6) 0.0000(5) 0.0026(5) -0.0007(5)
C23 0.0481(11) 0.0264(8) 0.0385(10) 0.0029(7) 0.0141(8) -0.0110(8)
C24 0.0492(11) 0.0273(8) 0.0302(8) -0.0071(6) 0.0135(8) -0.0026(7)
O5 0.0620(12) 0.0785(14) 0.0668(13) 0.0365(11) 0.0215(10) 0.0020(10)
O6 0.0560(10) 0.0477(9) 0.0490(9) 0.0037(7) 0.0147(8) -0.0074(8)
O7 0.108(2) 0.0872(18) 0.125(2) -0.0248(17) -0.0139(18) -0.0546(17)
N4 0.0354(9) 0.0280(8) 0.0683(13) -0.0016(8) 0.0058(8) -0.0020(7)

loop_
_atom_type_symbol
_atom_type_description
_atom_type_scat_dispersion_real
_atom_type_scat_dispersion_imag
_atom_type_scat_source
C C 0.0033 0.0016 'International Tables Vol C Tables 4.2.6.8 and 6.1.1.4'
H H 0.0000 0.0000 'International Tables Vol C Tables 4.2.6.8 and 6.1.1.4'
Hg Hg -2.3894 9.2266 'International Tables Vol C Tables 4.2.6.8 and 6.1.1.4'
N N 0.0061 0.0033 'International Tables Vol C Tables 4.2.6.8 and 6.1.1.4'
O O 0.0106 0.0060 'International Tables Vol C Tables 4.2.6.8 and 6.1.1.4'

loop_
_geom_angle_atom_site_label_1
_geom_angle_atom_site_label_2
_geom_angle_atom_site_label_3
_geom_angle
_geom_angle_site_symmetry_1
_geom_angle_site_symmetry_3
O1W Hg1 N2 76.99(3) . .
O1W Hg1 N2 76.99(3) . 2_655
N1 Hg1 O1W 138.31(4) 2_655 .
N1 Hg1 O1W 138.31(4) . .
N1 Hg1 N1 83.38(7) 2_655 .
N1 Hg1 N2 69.62(4) . .
N1 Hg1 N2 133.18(5) 2_655 .
N1 Hg1 N2 69.62(4) 2_655 2_655
N1 Hg1 N2 133.18(5) . 2_655
N2 Hg1 N2 153.99(6) 2_655 .
N3 Hg1 O1W 78.50(3) . .
N3 Hg1 O1W 78.50(3) 2_655 .
N3 Hg1 N1 86.12(5) . 2_655
N3 Hg1 N1 111.44(5) . .
N3 Hg1 N1 86.12(5) 2_655 .
N3 Hg1 N1 111.44(5) 2_655 2_655
N3 Hg1 N2 104.28(4) . 2_655
N3 Hg1 N2 70.34(4) . .
N3 Hg1 N2 70.34(4) 2_655 2_655
N3 Hg1 N2 104.28(4) 2_655 .
N3 Hg1 N3 157.00(7) 2_655 .
C16 O1 C17 121.55(12) . .
C19 O3 C23 117.21(14) . .
C20 O4 C24 117.05(13) . .
Hg1 O1W H1W 124.5 . .
C1 N1 Hg1 116.39(11) . .
C1 N1 C5 119.83(15) . .
C5 N1 Hg1 123.76(12) . .
C6 N2 Hg1 101.84(9) . .
C6 N2 C13 113.06(12) . .
C7 N2 Hg1 106.35(9) . .
C7 N2 C6 111.35(13) . .
C7 N2 C13 111.56(12) . .
C13 N2 Hg1 112.10(9) . .
C8 N3 Hg1 116.51(10) . .
C8 N3 C12 118.91(14) . .
C12 N3 Hg1 123.51(11) . .
N1 C1 C2 120.68(16) . .
N1 C1 C6 116.39(14) . .
C2 C1 C6 122.85(15) . .
C1 C2 H2 120.3 . .
C3 C2 C1 119.33(18) . .
C3 C2 H2 120.3 . .
C2 C3 H3 120.1 . .
C4 C3 C2 119.75(18) . .
C4 C3 H3 120.1 . .
C3 C4 H4 121.0 . .
C3 C4 C5 118.09(18) . .
C5 C4 H4 121.0 . .
N1 C5 C4 122.30(19) . .
N1 C5 H5 118.8 . .
C4 C5 H5 118.8 . .
N2 C6 C1 112.10(13) . .
N2 C6 H6A 109.2 . .
N2 C6 H6B 109.2 . .
C1 C6 H6A 109.2 . .
C1 C6 H6B 109.2 . .
H6A C6 H6B 107.9 . .
N2 C7 H7A 108.6 . .
N2 C7 H7B 108.6 . .
N2 C7 C8 114.60(13) . .
H7A C7 H7B 107.6 . .
C8 C7 H7A 108.6 . .
C8 C7 H7B 108.6 . .
N3 C8 C7 119.99(14) . .
N3 C8 C9 121.27(15) . .
C9 C8 C7 118.59(14) . .
C8 C9 H9 120.4 . .
C10 C9 C8 119.29(17) . .
C10 C9 H9 120.4 . .
C9 C10 H10 120.4 . .
C11 C10 C9 119.15(18) . .
C11 C10 H10 120.4 . .
C10 C11 H11 120.8 . .
C10 C11 C12 118.42(16) . .
C12 C11 H11 120.8 . .
N3 C12 C11 122.88(16) . .
N3 C12 H12 118.6 . .
C11 C12 H12 118.6 . .
N2 C13 H13A 108.8 . .
N2 C13 H13B 108.8 . .
N2 C13 C14 113.66(12) . .
H13A C13 H13B 107.7 . .
C14 C13 H13A 108.8 . .
C14 C13 H13B 108.8 . .
C15 C14 C13 119.25(13) . .
C15 C14 C22 118.41(14) . .
C22 C14 C13 122.28(13) . .
C14 C15 H15 118.4 . .
C14 C15 C16 123.11(14) . .
C16 C15 H15 118.4 . .
O1 C16 C15 116.57(13) . .
O2 C16 O1 117.73(14) . .
O2 C16 C15 125.68(15) . .
O1 C17 C18 115.39(13) . .
O1 C17 C22 121.75(13) . .
C22 C17 C18 122.86(14) . .
C17 C18 H18 120.8 . .
C19 C18 C17 118.40(14) . .
C19 C18 H18 120.8 . .
O3 C19 C18 124.37(15) . .
O3 C19 C20 115.25(14) . .
C18 C19 C20 120.38(14) . .
O4 C20 C19 114.98(14) . .
O4 C20 C21 125.14(15) . .
C21 C20 C19 119.87(14) . .
C20 C21 H21 119.5 . .
C20 C21 C22 120.90(14) . .
C22 C21 H21 119.5 . .
C17 C22 C14 118.02(13) . .
C17 C22 C21 117.48(13) . .
C21 C22 C14 124.45(13) . .
O3 C23 H23A 109.5 . .
O3 C23 H23B 109.5 . .
O3 C23 H23C 109.5 . .
H23A C23 H23B 109.5 . .
H23A C23 H23C 109.5 . .
H23B C23 H23C 109.5 . .
O4 C24 H24A 109.5 . .
O4 C24 H24B 109.5 . .
O4 C24 H24C 109.5 . .
H24A C24 H24B 109.5 . .
H24A C24 H24C 109.5 . .
H24B C24 H24C 109.5 . .
O6 N4 O5 118.7(2) . .
O7 N4 O5 124.4(3) . .
O7 N4 O6 116.9(3) . .

loop_
_geom_bond_atom_site_label_1
_geom_bond_atom_site_label_2
_geom_bond_distance
_geom_bond_site_symmetry_2
Hg1 O1W 2.484(2) .
Hg1 N1 2.4090(14) 2_655
Hg1 N1 2.4091(14) .
Hg1 N2 2.5331(13) .
Hg1 N2 2.5331(13) 2_655
Hg1 N3 2.3826(14) 2_655
Hg1 N3 2.3827(14) .
O1 C16 1.373(2) .
O1 C17 1.3834(18) .
O2 C16 1.211(2) .
O3 C19 1.3611(19) .
O3 C23 1.427(2) .
O4 C20 1.3589(19) .
O4 C24 1.434(2) .
O1W H1W 0.8147 .
N1 C1 1.330(2) .
N1 C5 1.347(2) .
N2 C6 1.474(2) .
N2 C7 1.469(2) .
N2 C13 1.490(2) .
N3 C8 1.334(2) .
N3 C12 1.346(2) .
C1 C2 1.388(2) .
C1 C6 1.512(2) .
C2 H2 0.9500 .
C2 C3 1.385(3) .
C3 H3 0.9500 .
C3 C4 1.372(3) .
C4 H4 0.9500 .
C4 C5 1.379(3) .
C5 H5 0.9500 .
C6 H6A 0.9900 .
C6 H6B 0.9900 .
C7 H7A 0.9900 .
C7 H7B 0.9900 .
C7 C8 1.511(2) .
C8 C9 1.394(2) .
C9 H9 0.9500 .
C9 C10 1.386(3) .
C10 H10 0.9500 .
C10 C11 1.377(3) .
C11 H11 0.9500 .
C11 C12 1.378(3) .
C12 H12 0.9500 .
C13 H13A 0.9900 .
C13 H13B 0.9900 .
C13 C14 1.515(2) .
C14 C15 1.360(2) .
C14 C22 1.444(2) .
C15 H15 0.9500 .
C15 C16 1.441(2) .
C17 C18 1.393(2) .
C17 C22 1.392(2) .
C18 H18 0.9500 .
C18 C19 1.387(2) .
C19 C20 1.414(2) .
C20 C21 1.378(2) .
C21 H21 0.9500 .
C21 C22 1.414(2) .
C23 H23A 0.9800 .
C23 H23B 0.9800 .
C23 H23C 0.9800 .
C24 H24A 0.9800 .
C24 H24B 0.9800 .
C24 H24C 0.9800 .
O5 N4 1.252(3) .
O6 N4 1.252(2) .
O7 N4 1.212(3) .

loop_
_geom_hbond_atom_site_label_D
_geom_hbond_atom_site_label_H
_geom_hbond_atom_site_label_A
_geom_hbond_distance_DH
_geom_hbond_distance_HA
_geom_hbond_distance_DA
_geom_hbond_angle_DHA
O1W H1W O6 0.81 1.83 2.632(2) 166.1

loop_
_geom_torsion_atom_site_label_1
_geom_torsion_atom_site_label_2
_geom_torsion_atom_site_label_3
_geom_torsion_atom_site_label_4
_geom_torsion
Hg1 N1 C1 C2 177.31(13)
Hg1 N1 C1 C6 -5.81(18)
Hg1 N1 C5 C4 -178.26(15)
Hg1 N2 C6 C1 -52.27(13)
Hg1 N2 C7 C8 -35.98(15)
Hg1 N2 C13 C14 -174.36(9)
Hg1 N3 C8 C7 7.8(2)
Hg1 N3 C8 C9 -167.58(14)
Hg1 N3 C12 C11 164.94(13)
O1 C17 C18 C19 -177.70(14)
O1 C17 C22 C14 -1.1(2)
O1 C17 C22 C21 176.32(14)
O3 C19 C20 O4 -3.1(2)
O3 C19 C20 C21 177.66(15)
O4 C20 C21 C22 -177.41(15)
N1 C1 C2 C3 1.7(3)
N1 C1 C6 N2 43.07(19)
N2 C7 C8 N3 21.7(2)
N2 C7 C8 C9 -162.78(16)
N2 C13 C14 C15 -84.19(18)
N2 C13 C14 C22 93.07(17)
N3 C8 C9 C10 1.5(3)
C1 N1 C5 C4 0.1(3)
C1 C2 C3 C4 -1.2(3)
C2 C1 C6 N2 -140.12(16)
C2 C3 C4 C5 0.1(3)
C3 C4 C5 N1 0.4(3)
C5 N1 C1 C2 -1.2(3)
C5 N1 C1 C6 175.72(16)
C6 N2 C7 C8 74.15(17)
C6 N2 C13 C14 71.22(16)
C6 C1 C2 C3 -174.97(18)
C7 N2 C6 C1 -165.27(13)
C7 N2 C13 C14 -55.21(17)
C7 C8 C9 C10 -173.91(19)
C8 N3 C12 C11 -2.9(2)
C8 C9 C10 C11 -2.4(3)
C9 C10 C11 C12 0.7(3)
C10 C11 C12 N3 1.9(3)
C12 N3 C8 C7 176.44(15)
C12 N3 C8 C9 1.1(3)
C13 N2 C6 C1 68.19(16)
C13 N2 C7 C8 -158.49(13)
C13 C14 C15 C16 172.42(15)
C13 C14 C22 C17 -170.98(14)
C13 C14 C22 C21 11.8(2)
C14 C15 C16 O1 -1.7(2)
C14 C15 C16 O2 179.92(18)
C15 C14 C22 C17 6.3(2)
C15 C14 C22 C21 -170.94(15)
C16 O1 C17 C18 173.68(14)
C16 O1 C17 C22 -5.9(2)
C17 O1 C16 O2 -174.33(16)
C17 O1 C16 C15 7.2(2)
C17 C18 C19 O3 -179.52(16)
C17 C18 C19 C20 1.4(2)
C18 C17 C22 C14 179.35(15)
C18 C17 C22 C21 -3.2(2)
C18 C19 C20 O4 176.08(15)
C18 C19 C20 C21 -3.2(2)
C19 C20 C21 C22 1.7(2)
C20 C21 C22 C14 178.60(15)
C20 C21 C22 C17 1.3(2)
C22 C14 C15 C16 -4.9(2)
C22 C17 C18 C19 1.9(2)
C23 O3 C19 C18 3.1(3)
C23 O3 C19 C20 -177.77(16)
C24 O4 C20 C19 179.68(16)
C24 O4 C20 C21 -1.1(3)
